data_7051114
loop_
_publ_author_name
'K\"onig, Burkhard'
'Pitsch, Wolfgang'
'Dix, Ina'
'Jones, Peter G.'

_publ_section_title
;
 Synthesis and structure of bicyclic enediynes via twofold carbenoid
 ring closure
;
_journal_coden_ASTM NJCHE5
_journal_issue 7
_journal_name_full 'New Journal of Chemistry'
_journal_page_first 912
_journal_page_last 916
_journal_paper_doi 10.1039/b101572a
_journal_volume 25
_journal_year 2001
_chemical_formula_sum 'C32 H26 O2'
_chemical_formula_weight 442.53
_chemical_name_systematic
;
1,8-Dibenzoyloxy-bicyclo[6.6.4]octadeca-4,11-diene-2,6,9,13-tetrayne
;
_space_group_IT_number 2
_symmetry_cell_setting triclinic
_symmetry_space_group_name_Hall '-P 1'
_symmetry_space_group_name_H-M 'P -1'
_atom_sites_solution_hydrogens geom
_atom_sites_solution_primary direct
_atom_sites_solution_secondary difmap
_audit_creation_method SHELXL
_cell_angle_alpha 96.03(3)
_cell_angle_beta 97.718(18)
_cell_angle_gamma 109.50(3)
_cell_formula_units_Z 4
_cell_length_a 9.108(4)
_cell_length_b 11.199(3)
_cell_length_c 25.190(6)
_cell_measurement_reflns_used 48
_cell_measurement_temperature 143(2)
_cell_measurement_theta_max 11.5
_cell_measurement_theta_min 10
_cell_volume 2369.0(14)
_computing_cell_refinement 'Stoe DIF4'
_computing_data_collection 'Stoe DIF4'
_computing_data_reduction 'Stoe REDU4'
_computing_molecular_graphics 'Siemens XP'
_computing_publication_material SHELXL-93
_computing_structure_refinement 'SHELXL-93 (Sheldrick, 1993)'
_computing_structure_solution 'SHELXS-86 (Sheldrick, 1990)'
_diffrn_ambient_temperature 143(2)
_diffrn_measurement_device 'Stoe STADI-4'
_diffrn_measurement_method \w/\q-scans
_diffrn_radiation_monochromator graphite
_diffrn_radiation_source 'fine-focus sealed tube'
_diffrn_radiation_type MoK\a
_diffrn_radiation_wavelength 0.71073
_diffrn_reflns_av_R_equivalents 0.0687
_diffrn_reflns_av_sigmaI/netI 0.1025
_diffrn_reflns_limit_h_max 10
_diffrn_reflns_limit_h_min -10
_diffrn_reflns_limit_k_max 10
_diffrn_reflns_limit_k_min -13
_diffrn_reflns_limit_l_max 29
_diffrn_reflns_limit_l_min -29
_diffrn_reflns_number 15813
_diffrn_reflns_theta_max 25.04
_diffrn_reflns_theta_min 3.07
_diffrn_standards_decay_% 1
_diffrn_standards_interval_time 60
_diffrn_standards_number 3
_exptl_absorpt_coefficient_mu 0.076
_exptl_crystal_colour colourless
_exptl_crystal_density_diffrn 1.241
_exptl_crystal_description tablet
_exptl_crystal_F_000 936
_exptl_crystal_size_max 0.68
_exptl_crystal_size_mid 0.40
_exptl_crystal_size_min 0.19
_refine_diff_density_max 0.179
_refine_diff_density_min -0.241
_refine_diff_density_rms 0.044
_refine_ls_extinction_method none
_refine_ls_goodness_of_fit_all 1.018
_refine_ls_goodness_of_fit_obs 1.137
_refine_ls_hydrogen_treatment riding
_refine_ls_matrix_type full
_refine_ls_number_parameters 651
_refine_ls_number_reflns 8350
_refine_ls_number_restraints 722
_refine_ls_restrained_S_all 0.979
_refine_ls_restrained_S_obs 1.049
_refine_ls_R_factor_all 0.1476
_refine_ls_R_factor_obs 0.0612
_refine_ls_shift/esd_max -0.009
_refine_ls_shift/esd_mean 0.000
_refine_ls_structure_factor_coef Fsqd
_refine_ls_weighting_details 'w=1/[\s^2^(Fo^2^)+(0.0459P)^2^] where P=(Fo^2^+2Fc^2^)/3'
_refine_ls_weighting_scheme calc
_refine_ls_wR_factor_all 0.1446
_refine_ls_wR_factor_obs 0.1111
_reflns_number_observed 4258
_reflns_number_total 8350
_reflns_observed_criterion >2sigma(I)
_cod_data_source_file b101572a.txt
_cod_data_source_block ada
_cod_depositor_comments
;
The following automatic conversions were performed:

'_refine_ls_weighting_scheme' value 'calc
w=1/[\s^2^(Fo^2^)+(0.0459P)^2^] where P=(Fo^2^+2Fc^2^)/3' was changed
to 'calc'. New tag '_refine_ls_weighting_details' was created. The
value of the new tag was set to 'w=1/[\s^2^(Fo^2^)+(0.0459P)^2^]
where P=(Fo^2^+2Fc^2^)/3'.

Automatic conversion script
Id: cif_fix_values 3143 2015-03-26 13:38:13Z robertas 
;
_cod_original_cell_volume 2368.9(13)
_cod_original_sg_symbol_H-M P-1
_cod_database_code 7051114

loop_
_symmetry_equiv_pos_as_xyz
'x, y, z'
'-x, -y, -z'

loop_
_atom_site_aniso_label
_atom_site_aniso_U_11
_atom_site_aniso_U_22
_atom_site_aniso_U_33
_atom_site_aniso_U_23
_atom_site_aniso_U_13
_atom_site_aniso_U_12
O1 0.0404(12) 0.0457(14) 0.0406(12) 0.0079(11) 0.0170(10) 0.0168(11)
O2 0.0365(12) 0.0444(14) 0.0334(12) 0.0069(10) 0.0113(10) 0.0134(10)
C1 0.0339(16) 0.043(2) 0.0334(17) 0.0093(14) 0.0099(14) 0.0145(15)
C2 0.0299(16) 0.041(2) 0.0337(17) 0.0036(15) 0.0097(14) 0.0133(15)
C3 0.0296(17) 0.042(2) 0.0365(18) -0.0011(15) 0.0068(14) 0.0141(15)
C4 0.0307(17) 0.049(2) 0.0378(18) 0.0042(16) -0.0018(14) 0.0196(15)
C5 0.0348(17) 0.043(2) 0.0364(18) 0.0088(15) -0.0017(14) 0.0163(15)
C6 0.0328(17) 0.038(2) 0.0296(17) 0.0007(14) 0.0044(14) 0.0087(15)
C7 0.0325(17) 0.039(2) 0.0335(17) 0.0020(15) 0.0090(14) 0.0068(15)
C8 0.0343(17) 0.042(2) 0.0375(17) 0.0078(15) 0.0142(14) 0.0166(15)
C9 0.0329(17) 0.043(2) 0.0394(18) 0.0122(16) 0.0113(14) 0.0179(15)
C10 0.0272(16) 0.042(2) 0.0413(18) 0.0103(16) 0.0075(14) 0.0117(15)
C11 0.0259(16) 0.043(2) 0.051(2) 0.0060(16) -0.0002(15) 0.0111(15)
C12 0.0345(17) 0.047(2) 0.0384(18) -0.0002(16) -0.0033(15) 0.0159(15)
C13 0.0337(17) 0.048(2) 0.0304(17) 0.0086(15) 0.0028(14) 0.0201(15)
C14 0.0374(18) 0.044(2) 0.0331(17) 0.0102(15) 0.0084(14) 0.0216(16)
C15 0.0425(19) 0.040(2) 0.0461(19) 0.0112(16) 0.0196(16) 0.0147(16)
C16_a 0.0365(19) 0.036(2) 0.039(2) 0.0024(16) 0.0091(16) 0.0125(16)
C17_a 0.040(2) 0.031(2) 0.039(2) 0.0093(16) 0.0095(16) 0.0141(16)
C18 0.0446(19) 0.037(2) 0.049(2) 0.0032(16) 0.0189(16) 0.0172(16)
C16#_b 0.035(13) 0.044(16) 0.037(11) 0.010(13) 0.006(11) 0.017(12)
C17#_b 0.036(12) 0.024(15) 0.039(11) 0.010(13) 0.014(11) 0.013(11)
C19 0.0361(18) 0.045(2) 0.0372(18) 0.0094(15) 0.0081(14) 0.0142(15)
C20 0.0253(16) 0.059(2) 0.0323(18) 0.0074(16) -0.0004(13) 0.0059(16)
C21 0.0386(19) 0.067(3) 0.045(2) 0.0121(18) 0.0036(16) 0.0030(18)
C22 0.046(2) 0.098(3) 0.053(2) 0.028(2) 0.0105(19) 0.002(2)
C23 0.036(2) 0.146(4) 0.041(2) 0.023(3) 0.0118(17) 0.026(3)
C24 0.045(2) 0.111(3) 0.040(2) 0.004(2) 0.0084(17) 0.037(2)
C25 0.042(2) 0.079(3) 0.040(2) 0.0117(19) 0.0103(16) 0.0237(19)
C26 0.0449(19) 0.045(2) 0.0348(18) -0.0006(16) 0.0083(15) 0.0134(16)
C27 0.0289(16) 0.045(2) 0.0263(16) -0.0015(14) 0.0010(13) 0.0076(15)
C28 0.0377(18) 0.042(2) 0.0393(19) -0.0012(15) 0.0033(15) 0.0105(16)
C29 0.043(2) 0.067(3) 0.044(2) -0.0090(18) 0.0047(17) 0.0202(19)
C30 0.046(2) 0.069(3) 0.037(2) -0.0034(18) 0.0155(16) 0.0089(19)
C31 0.048(2) 0.053(2) 0.0395(19) 0.0083(17) 0.0107(16) 0.0073(18)
C32 0.0417(19) 0.047(2) 0.0374(18) 0.0046(16) 0.0090(15) 0.0144(16)
O1' 0.0410(12) 0.0494(15) 0.0493(13) 0.0142(11) 0.0220(11) 0.0202(11)
O2' 0.0481(13) 0.0398(14) 0.0417(13) 0.0112(10) 0.0210(11) 0.0171(11)
C1' 0.0392(18) 0.044(2) 0.0316(16) 0.0112(15) 0.0140(14) 0.0140(15)
C2' 0.0406(19) 0.049(2) 0.0307(17) 0.0081(15) 0.0071(14) 0.0182(16)
C3' 0.0416(19) 0.043(2) 0.0302(17) 0.0034(15) 0.0049(14) 0.0168(16)
C4' 0.0353(18) 0.039(2) 0.0373(18) -0.0052(15) -0.0043(15) 0.0107(15)
C5' 0.0324(17) 0.043(2) 0.0439(19) -0.0005(16) -0.0010(15) 0.0098(15)
C6' 0.0259(16) 0.045(2) 0.0448(19) 0.0040(16) 0.0041(14) 0.0139(15)
C7' 0.0287(17) 0.050(2) 0.0434(19) 0.0051(16) 0.0069(14) 0.0171(16)
C8' 0.0338(17) 0.046(2) 0.0366(18) 0.0064(15) 0.0151(14) 0.0172(15)
C9' 0.0428(19) 0.040(2) 0.0341(18) 0.0025(15) 0.0118(15) 0.0167(16)
C10' 0.0432(19) 0.041(2) 0.0264(16) 0.0017(14) 0.0084(14) 0.0139(16)
C11' 0.0395(18) 0.043(2) 0.0314(17) 0.0009(15) -0.0048(14) 0.0112(16)
C12' 0.0343(17) 0.042(2) 0.0411(18) 0.0035(15) 0.0032(15) 0.0151(15)
C13' 0.0347(17) 0.0332(19) 0.0424(18) 0.0036(15) 0.0135(15) 0.0120(15)
C14' 0.0345(17) 0.0348(19) 0.0385(18) 0.0052(15) 0.0137(14) 0.0109(14)
C15' 0.048(2) 0.053(2) 0.0433(19) 0.0186(17) 0.0182(16) 0.0238(17)
C16'_a 0.040(2) 0.036(2) 0.040(2) 0.0062(18) 0.0037(19) 0.0170(19)
C17'_a 0.041(2) 0.033(2) 0.045(2) 0.0072(18) 0.0069(18) 0.0191(19)
C18' 0.060(2) 0.056(2) 0.045(2) 0.0121(17) 0.0193(17) 0.0356(19)
C16"_b 0.043(10) 0.039(12) 0.036(11) 0.016(9) 0.005(8) 0.022(9)
C17"_b 0.042(10) 0.045(12) 0.046(8) 0.026(8) 0.023(9) 0.031(9)
C19' 0.060(2) 0.048(2) 0.067(2) 0.0209(19) 0.034(2) 0.0220(19)
C20' 0.0424(19) 0.039(2) 0.052(2) 0.0128(16) 0.0171(16) 0.0220(16)
C21' 0.046(2) 0.051(2) 0.062(2) 0.0107(19) 0.0151(18) 0.0069(18)
C22' 0.060(3) 0.079(3) 0.101(3) 0.031(3) 0.043(3) 0.010(2)
C23' 0.092(3) 0.093(4) 0.063(3) 0.034(2) 0.046(3) 0.051(3)
C24' 0.081(3) 0.079(3) 0.056(2) -0.001(2) 0.020(2) 0.030(2)
C25' 0.060(2) 0.055(3) 0.083(3) -0.005(2) 0.027(2) 0.013(2)
C26' 0.058(2) 0.047(2) 0.045(2) 0.0095(17) 0.0214(17) 0.0250(18)
C27' 0.0410(18) 0.0311(19) 0.0343(17) 0.0000(14) 0.0142(14) 0.0054(15)
C28' 0.046(2) 0.051(2) 0.044(2) 0.0048(17) 0.0125(16) 0.0164(17)
C29' 0.047(2) 0.061(3) 0.056(2) 0.0041(19) 0.0187(18) 0.0175(19)
C30' 0.052(2) 0.064(3) 0.046(2) -0.0014(19) 0.0261(18) 0.0040(19)
C31' 0.054(2) 0.057(3) 0.0381(19) 0.0057(17) 0.0131(17) 0.0070(19)
C32' 0.048(2) 0.048(2) 0.0379(19) 0.0066(16) 0.0120(16) 0.0147(17)

loop_
_atom_site_label
_atom_site_type_symbol
_atom_site_fract_x
_atom_site_fract_y
_atom_site_fract_z
_atom_site_U_iso_or_equiv
_atom_site_thermal_displace_type
_atom_site_occupancy
_atom_site_calc_flag
_atom_site_refinement_flags
_atom_site_disorder_group
O1 O 1.0624(2) 0.1300(2) 0.37712(8) 0.0408(5) Uani 1 d U .
O2 O 1.5359(2) 0.1818(2) 0.14367(8) 0.0378(5) Uani 1 d U .
C1 C 1.4553(3) 0.1642(3) 0.18876(12) 0.0360(7) Uani 1 d U .
C2 C 1.5192(3) 0.0952(3) 0.22747(12) 0.0346(7) Uani 1 d U .
C3 C 1.5574(3) 0.0483(3) 0.26453(12) 0.0362(8) Uani 1 d U .
C4 C 1.5897(3) -0.0061(3) 0.31159(12) 0.0386(8) Uani 1 d U .
H4 H 1.6730 -0.0396 0.3148 0.046 Uiso 1 calc R .
C5 C 1.5044(3) -0.0107(3) 0.35128(12) 0.0379(8) Uani 1 d U .
H5 H 1.5292 -0.0470 0.3822 0.045 Uiso 1 calc R .
C6 C 1.3777(3) 0.0373(3) 0.34840(11) 0.0350(7) Uani 1 d U .
C7 C 1.2736(4) 0.0797(3) 0.34330(12) 0.0364(8) Uani 1 d U .
C8 C 1.1461(3) 0.1336(3) 0.33233(12) 0.0363(7) Uani 1 d U .
C9 C 1.0363(3) 0.0569(3) 0.28196(13) 0.0364(8) Uani 1 d U .
C10 C 0.9615(3) 0.0012(3) 0.23881(13) 0.0367(8) Uani 1 d U .
C11 C 0.8938(3) -0.0607(3) 0.18436(13) 0.0410(8) Uani 1 d U .
H11 H 0.7842 -0.1110 0.1755 0.049 Uiso 1 calc R .
C12 C 0.9821(4) -0.0492(3) 0.14568(13) 0.0410(8) Uani 1 d U .
H12 H 0.9338 -0.0922 0.1098 0.049 Uiso 1 calc R .
C13 C 1.1469(4) 0.0260(3) 0.15659(12) 0.0361(8) Uani 1 d U .
C14 C 1.2838(4) 0.0888(3) 0.17022(12) 0.0359(8) Uani 1 d U .
C15 C 1.4885(4) 0.3027(3) 0.21769(12) 0.0415(8) Uani 1 d DU .
H15A_a H 1.6027 0.3526 0.2209 0.050 Uiso 1 calc R 1
H15B_a H 1.4292 0.3433 0.1943 0.050 Uiso 1 calc R 1
C16_a C 1.4449(4) 0.3135(3) 0.27452(13) 0.0372(9) Uani 0.933(5) d PDU 1
H16A_a H 1.4612 0.2435 0.2926 0.045 Uiso 0.933(5) calc PR 1
H16B_a H 1.5169 0.3960 0.2965 0.045 Uiso 0.933(5) calc PR 1
C17_a C 1.2748(4) 0.3064(3) 0.27311(13) 0.0362(9) Uani 0.933(5) d PDU 1
H17A_a H 1.2059 0.2391 0.2428 0.043 Uiso 0.933(5) calc PR 1
H17B_a H 1.2670 0.3892 0.2655 0.043 Uiso 0.933(5) calc PR 1
C18 C 1.2109(4) 0.2766(3) 0.32630(13) 0.0419(8) Uani 1 d DU .
H18A_a H 1.2975 0.3226 0.3574 0.050 Uiso 1 calc R 1
H18B_a H 1.1254 0.3119 0.3287 0.050 Uiso 1 calc R 1
C16#_b C 1.3397(33) 0.2999(48) 0.2423(12) 0.038(7) Uani 0.067(5) d PDU 2
H16C_b H 1.3109 0.3746 0.2341 0.045 Uiso 0.067(5) calc PR 2
H16D_b H 1.2497 0.2211 0.2251 0.045 Uiso 0.067(5) calc PR 2
C17#_b C 1.3674(30) 0.3030(42) 0.3033(11) 0.031(8) Uani 0.067(5) d PDU 2
H17C_b H 1.4441 0.3882 0.3211 0.037 Uiso 0.067(5) calc PR 2
H17D_b H 1.4141 0.2377 0.3119 0.037 Uiso 0.067(5) calc PR 2
C19 C 0.9862(4) 0.0032(3) 0.38772(12) 0.0390(8) Uani 1 d U .
H19A H 1.0670 -0.0336 0.4004 0.047 Uiso 1 calc R .
H19B H 0.9190 -0.0521 0.3539 0.047 Uiso 1 calc R .
C20 C 0.8866(3) 0.0060(3) 0.42994(12) 0.0417(8) Uani 1 d U .
C21 C 0.8292(4) -0.1033(4) 0.45291(13) 0.0543(10) Uani 1 d U .
H21 H 0.8546 -0.1766 0.4419 0.065 Uiso 1 calc R .
C22 C 0.7351(4) -0.1066(5) 0.49174(15) 0.0702(12) Uani 1 d U .
H22 H 0.6963 -0.1822 0.5073 0.084 Uiso 1 calc R .
C23 C 0.6975(4) -0.0028(5) 0.50791(15) 0.0747(14) Uani 1 d U .
H23 H 0.6330 -0.0058 0.5348 0.090 Uiso 1 calc R .
C24 C 0.7527(4) 0.1067(4) 0.48545(14) 0.0635(11) Uani 1 d U .
H24 H 0.7267 0.1796 0.4968 0.076 Uiso 1 calc R .
C25 C 0.8465(4) 0.1105(4) 0.44613(13) 0.0528(9) Uani 1 d U .
H25 H 0.8833 0.1859 0.4302 0.063 Uiso 1 calc R .
C26 C 1.5293(4) 0.0638(3) 0.11314(12) 0.0428(8) Uani 1 d U .
H26A H 1.4181 0.0117 0.0967 0.051 Uiso 1 calc R .
H26B H 1.5705 0.0140 0.1375 0.051 Uiso 1 calc R .
C27 C 1.6268(3) 0.0926(3) 0.06948(11) 0.0357(8) Uani 1 d U .
C28 C 1.6887(3) 0.0027(3) 0.05052(12) 0.0415(8) Uani 1 d U .
H28 H 1.6698 -0.0742 0.0655 0.050 Uiso 1 calc R .
C29 C 1.7779(4) 0.0239(4) 0.00992(13) 0.0524(9) Uani 1 d U .
H29 H 1.8200 -0.0385 -0.0028 0.063 Uiso 1 calc R .
C30 C 1.8062(4) 0.1350(4) -0.01215(13) 0.0537(10) Uani 1 d U .
H30 H 1.8682 0.1499 -0.0399 0.064 Uiso 1 calc R .
C31 C 1.7436(4) 0.2245(4) 0.00639(13) 0.0494(9) Uani 1 d U .
H31 H 1.7613 0.3008 -0.0091 0.059 Uiso 1 calc R .
C32 C 1.6553(4) 0.2041(3) 0.04721(12) 0.0422(8) Uani 1 d U .
H32 H 1.6141 0.2669 0.0601 0.051 Uiso 1 calc R .
O1' O 0.9329(2) 0.5820(2) 0.34271(8) 0.0436(6) Uani 1 d U .
O2' O 1.4844(2) 0.6655(2) 0.13155(8) 0.0412(6) Uani 1 d U .
C1' C 1.3769(4) 0.6392(3) 0.16888(12) 0.0374(8) Uani 1 d U .
C2' C 1.2566(4) 0.5075(3) 0.15429(12) 0.0392(8) Uani 1 d U .
C3' C 1.1480(4) 0.4092(3) 0.14815(12) 0.0380(8) Uani 1 d U .
C4' C 1.0130(3) 0.2972(3) 0.14595(12) 0.0399(8) Uani 1 d U .
H4' H 0.9875 0.2274 0.1172 0.048 Uiso 1 calc R .
C5' C 0.9220(4) 0.2889(3) 0.18362(12) 0.0420(8) Uani 1 d U .
H5' H 0.8334 0.2125 0.1813 0.050 Uiso 1 calc R .
C6' C 0.9531(3) 0.3907(3) 0.22724(13) 0.0388(8) Uani 1 d U .
C7' C 0.9876(3) 0.4806(3) 0.26245(13) 0.0400(8) Uani 1 d U .
C8' C 1.0406(3) 0.5964(3) 0.30485(12) 0.0370(8) Uani 1 d U .
C9' C 1.2007(4) 0.6114(3) 0.33300(12) 0.0383(8) Uani 1 d U .
C10' C 1.3360(4) 0.6287(3) 0.34960(11) 0.0372(8) Uani 1 d U .
C11' C 1.5004(4) 0.6473(3) 0.36305(12) 0.0403(8) Uani 1 d U .
H11' H 1.5456 0.6497 0.3996 0.048 Uiso 1 calc R .
C12' C 1.5920(4) 0.6615(3) 0.32492(12) 0.0395(8) Uani 1 d U .
H12' H 1.7010 0.6737 0.3350 0.047 Uiso 1 calc R .
C13' C 1.5287(4) 0.6585(3) 0.26959(13) 0.0363(8) Uani 1 d U .
C14' C 1.4629(3) 0.6526(3) 0.22445(13) 0.0356(7) Uani 1 d U .
C15' C 1.2918(4) 0.7377(3) 0.16386(13) 0.0447(8) Uani 1 d DU .
H15C_a H 1.3680 0.8239 0.1807 0.054 Uiso 1 calc R 1
H15D_a H 1.2610 0.7400 0.1249 0.054 Uiso 1 calc R 1
C16'_a C 1.1440(4) 0.7105(4) 0.19012(14) 0.0378(10) Uani 0.868(5) d PDU 1
H16C_a H 1.0678 0.7420 0.1695 0.045 Uiso 0.868(5) calc PR 1
H16D_a H 1.0927 0.6166 0.1880 0.045 Uiso 0.868(5) calc PR 1
C17'_a C 1.1823(4) 0.7740(4) 0.24913(14) 0.0381(10) Uani 0.868(5) d PDU 1
H17C_a H 1.2052 0.8672 0.2505 0.046 Uiso 0.868(5) calc PR 1
H17D_a H 1.2791 0.7626 0.2672 0.046 Uiso 0.868(5) calc PR 1
C18' C 1.0445(4) 0.7186(3) 0.28173(13) 0.0486(9) Uani 1 d DU .
H18C_a H 1.0538 0.7859 0.3121 0.058 Uiso 1 calc R 1
H18D_a H 0.9420 0.7004 0.2574 0.058 Uiso 1 calc R 1
C16"_b C 1.2348(24) 0.7675(23) 0.2195(7) 0.037(5) Uani 0.132(5) d PDU 2
H16E_b H 1.3019 0.7487 0.2494 0.044 Uiso 0.132(5) calc PR 2
H16F_b H 1.2524 0.8603 0.2267 0.044 Uiso 0.132(5) calc PR 2
C17"_b C 1.0608(22) 0.6920(22) 0.2207(7) 0.037(5) Uani 0.132(5) d PDU 2
H17E_b H 1.0349 0.5991 0.2086 0.045 Uiso 0.132(5) calc PR 2
H17F_b H 0.9896 0.7224 0.1970 0.045 Uiso 0.132(5) calc PR 2
C19' C 0.9106(4) 0.4693(3) 0.36738(14) 0.0546(10) Uani 1 d U .
H19C H 1.0146 0.4621 0.3800 0.066 Uiso 1 calc R .
H19D H 0.8467 0.3922 0.3404 0.066 Uiso 1 calc R .
C20' C 0.8276(4) 0.4766(3) 0.41455(13) 0.0412(8) Uani 1 d U .
C21' C 0.6914(4) 0.3800(3) 0.41722(15) 0.0551(10) Uani 1 d U .
H21' H 0.6456 0.3104 0.3880 0.066 Uiso 1 calc R .
C22' C 0.6193(5) 0.3821(4) 0.46183(19) 0.0795(13) Uani 1 d U .
H22' H 0.5254 0.3135 0.4636 0.095 Uiso 1 calc R .
C23' C 0.6835(5) 0.4833(5) 0.50377(17) 0.0733(12) Uani 1 d U .
H23' H 0.6343 0.4850 0.5347 0.088 Uiso 1 calc R .
C24' C 0.8165(5) 0.5804(4) 0.50088(16) 0.0715(12) Uani 1 d U .
H24' H 0.8601 0.6513 0.5296 0.086 Uiso 1 calc R .
C25' C 0.8891(4) 0.5775(4) 0.45680(16) 0.0677(12) Uani 1 d U .
H25' H 0.9833 0.6463 0.4554 0.081 Uiso 1 calc R .
C26' C 1.5699(4) 0.5793(3) 0.12876(13) 0.0469(9) Uani 1 d U .
H26C H 1.4950 0.4896 0.1225 0.056 Uiso 1 calc R .
H26D H 1.6430 0.5937 0.1636 0.056 Uiso 1 calc R .
C27' C 1.6626(4) 0.6009(3) 0.08324(12) 0.0371(8) Uani 1 d U .
C28' C 1.7937(4) 0.5636(3) 0.08550(13) 0.0469(9) Uani 1 d U .
H28' H 1.8259 0.5294 0.1161 0.056 Uiso 1 calc R .
C29' C 1.8774(4) 0.5761(3) 0.04348(14) 0.0548(10) Uani 1 d U .
H29' H 1.9675 0.5509 0.0453 0.066 Uiso 1 calc R .
C30' C 1.8311(4) 0.6246(4) -0.00101(14) 0.0575(10) Uani 1 d U .
H30' H 1.8886 0.6319 -0.0300 0.069 Uiso 1 calc R .
C31' C 1.7015(4) 0.6631(3) -0.00385(13) 0.0526(10) Uani 1 d U .
H31' H 1.6704 0.6976 -0.0345 0.063 Uiso 1 calc R .
C32' C 1.6169(4) 0.6507(3) 0.03862(12) 0.0448(9) Uani 1 d U .
H32' H 1.5274 0.6766 0.0369 0.054 Uiso 1 calc R .

loop_
_atom_type_symbol
_atom_type_description
_atom_type_scat_dispersion_real
_atom_type_scat_dispersion_imag
_atom_type_scat_source
C C 0.0033 0.0016 'International Tables Vol C Tables 4.2.6.8 and 6.1.1.4'
H H 0.0000 0.0000 'International Tables Vol C Tables 4.2.6.8 and 6.1.1.4'
O O 0.0106 0.0060 'International Tables Vol C Tables 4.2.6.8 and 6.1.1.4'

loop_
_geom_angle_atom_site_label_1
_geom_angle_atom_site_label_2
_geom_angle_atom_site_label_3
_geom_angle
_geom_angle_site_symmetry_1
_geom_angle_site_symmetry_3
_geom_angle_publ_flag
C19 O1 C8 113.4(2) . . ?
C1 O2 C26 113.6(2) . . ?
O2 C1 C2 112.2(2) . . ?
O2 C1 C14 110.8(2) . . ?
C2 C1 C14 107.5(3) . . ?
O2 C1 C15 104.5(2) . . ?
C2 C1 C15 108.6(2) . . ?
C14 C1 C15 113.3(3) . . ?
C3 C2 C1 168.6(3) . . ?
C2 C3 C4 173.9(3) . . ?
C5 C4 C3 121.1(3) . . ?
C4 C5 C6 121.8(3) . . ?
C7 C6 C5 176.3(3) . . ?
C6 C7 C8 175.3(3) . . ?
O1 C8 C7 110.9(2) . . ?
O1 C8 C9 110.5(2) . . ?
C7 C8 C9 108.1(3) . . ?
O1 C8 C18 104.7(2) . . ?
C7 C8 C18 112.6(3) . . ?
C9 C8 C18 110.1(3) . . ?
C10 C9 C8 172.9(3) . . ?
C9 C10 C11 171.5(3) . . ?
C12 C11 C10 121.0(3) . . ?
C11 C12 C13 121.9(3) . . ?
C14 C13 C12 174.5(3) . . ?
C13 C14 C1 177.9(3) . . ?
C16_a C15 C1 115.8(3) . . ?
C1 C15 C16#_b 107.0(18) . . ?
C17_a C16_a C15 113.0(3) . . ?
C16_a C17_a C18 114.5(3) . . ?
C8 C18 C17_a 116.0(3) . . ?
C8 C18 C17#_b 108.4(17) . . ?
C17#_b C16#_b C15 112.1(17) . . ?
C16#_b C17#_b C18 111.9(18) . . ?
O1 C19 C20 110.2(3) . . ?
C25 C20 C21 118.6(3) . . ?
C25 C20 C19 123.4(3) . . ?
C21 C20 C19 118.0(3) . . ?
C22 C21 C20 120.5(4) . . ?
C23 C22 C21 120.5(4) . . ?
C22 C23 C24 120.0(4) . . ?
C23 C24 C25 119.8(4) . . ?
C20 C25 C24 120.5(4) . . ?
O2 C26 C27 109.6(3) . . ?
C28 C27 C32 119.0(3) . . ?
C28 C27 C26 118.2(3) . . ?
C32 C27 C26 122.7(3) . . ?
C29 C28 C27 120.5(3) . . ?
C30 C29 C28 120.3(4) . . ?
C29 C30 C31 119.3(3) . . ?
C30 C31 C32 120.5(4) . . ?
C31 C32 C27 120.2(3) . . ?
C19' O1' C8' 113.3(2) . . ?
C1' O2' C26' 113.0(2) . . ?
O2' C1' C14' 110.7(2) . . ?
O2' C1' C2' 112.0(2) . . ?
C14' C1' C2' 108.2(3) . . ?
O2' C1' C15' 104.8(2) . . ?
C14' C1' C15' 112.3(3) . . ?
C2' C1' C15' 108.8(3) . . ?
C3' C2' C1' 169.6(3) . . ?
C2' C3' C4' 173.7(3) . . ?
C5' C4' C3' 120.9(3) . . ?
C4' C5' C6' 122.2(3) . . ?
C7' C6' C5' 175.7(3) . . ?
C6' C7' C8' 176.1(3) . . ?
O1' C8' C9' 110.5(2) . . ?
O1' C8' C7' 110.6(2) . . ?
C9' C8' C7' 107.2(3) . . ?
O1' C8' C18' 105.4(2) . . ?
C9' C8' C18' 110.2(3) . . ?
C7' C8' C18' 113.1(3) . . ?
C10' C9' C8' 171.3(3) . . ?
C9' C10' C11' 173.3(3) . . ?
C12' C11' C10' 121.1(3) . . ?
C11' C12' C13' 121.2(3) . . ?
C14' C13' C12' 174.3(3) . . ?
C13' C14' C1' 177.3(3) . . ?
C16'_a C15' C1' 115.0(3) . . ?
C1' C15' C16"_b 110.0(9) . . ?
C17'_a C16'_a C15' 112.4(3) . . ?
C16'_a C17'_a C18' 113.5(3) . . ?
C8' C18' C17"_b 105.6(9) . . ?
C8' C18' C17'_a 115.6(3) . . ?
C17"_b C16"_b C15' 115.0(14) . . ?
C16"_b C17"_b C18' 104.6(12) . . ?
O1' C19' C20' 109.7(3) . . ?
C21' C20' C25' 118.4(3) . . ?
C21' C20' C19' 120.3(3) . . ?
C25' C20' C19' 121.3(3) . . ?
C20' C21' C22' 120.7(4) . . ?
C23' C22' C21' 119.9(4) . . ?
C24' C23' C22' 119.6(4) . . ?
C23' C24' C25' 120.4(4) . . ?
C24' C25' C20' 120.9(4) . . ?
O2' C26' C27' 109.7(3) . . ?
C32' C27' C28' 119.5(3) . . ?
C32' C27' C26' 122.2(3) . . ?
C28' C27' C26' 118.3(3) . . ?
C29' C28' C27' 120.1(3) . . ?
C30' C29' C28' 120.3(4) . . ?
C29' C30' C31' 120.4(3) . . ?
C30' C31' C32' 119.3(3) . . ?
C27' C32' C31' 120.3(3) . . ?

loop_
_geom_bond_atom_site_label_1
_geom_bond_atom_site_label_2
_geom_bond_distance
_geom_bond_site_symmetry_2
_geom_bond_publ_flag
O1 C19 1.4288(35) . ?
O1 C8 1.4412(33) . ?
O2 C1 1.4288(33) . ?
O2 C26 1.4357(34) . ?
C1 C2 1.4813(43) . ?
C1 C14 1.4873(42) . ?
C1 C15 1.5548(41) . ?
C2 C3 1.1853(40) . ?
C3 C4 1.4286(42) . ?
C4 C5 1.3408(40) . ?
C5 C6 1.4229(42) . ?
C6 C7 1.1924(40) . ?
C7 C8 1.4850(43) . ?
C8 C9 1.4850(42) . ?
C8 C18 1.5429(42) . ?
C9 C10 1.1870(39) . ?
C10 C11 1.4246(42) . ?
C11 C12 1.3343(41) . ?
C12 C13 1.4262(42) . ?
C13 C14 1.1898(38) . ?
C15 C16_a 1.5396(39) . ?
C15 C16#_b 1.5567(178) . ?
C16_a C17_a 1.5197(42) . ?
C17_a C18 1.5550(41) . ?
C18 C17#_b 1.5594(178) . ?
C16#_b C17#_b 1.5171(186) . ?
C19 C20 1.4917(41) . ?
C20 C25 1.3768(47) . ?
C20 C21 1.3818(45) . ?
C21 C22 1.3800(48) . ?
C22 C23 1.3553(58) . ?
C23 C24 1.3739(57) . ?
C24 C25 1.3872(45) . ?
C26 C27 1.4988(40) . ?
C27 C28 1.3818(42) . ?
C27 C32 1.3825(43) . ?
C28 C29 1.3814(43) . ?
C29 C30 1.3756(49) . ?
C30 C31 1.3791(47) . ?
C31 C32 1.3798(42) . ?
O1' C19' 1.4313(38) . ?
O1' C8' 1.4412(33) . ?
O2' C1' 1.4295(33) . ?
O2' C26' 1.4306(36) . ?
C1' C14' 1.4760(42) . ?
C1' C2' 1.4873(44) . ?
C1' C15' 1.5510(43) . ?
C2' C3' 1.1876(41) . ?
C3' C4' 1.4225(43) . ?
C4' C5' 1.3322(41) . ?
C5' C6' 1.4227(43) . ?
C6' C7' 1.1937(41) . ?
C7' C8' 1.4864(44) . ?
C8' C9' 1.4800(43) . ?
C8' C18' 1.5341(43) . ?
C9' C10' 1.1903(40) . ?
C10' C11' 1.4279(43) . ?
C11' C12' 1.3429(40) . ?
C12' C13' 1.4277(42) . ?
C13' C14' 1.1962(39) . ?
C15' C16'_a 1.5334(44) . ?
C15' C16"_b 1.6008(154) . ?
C16'_a C17'_a 1.5200(47) . ?
C17'_a C18' 1.5809(45) . ?
C18' C17"_b 1.5709(149) . ?
C16"_b C17"_b 1.5331(168) . ?
C19' C20' 1.5004(42) . ?
C20' C21' 1.3621(43) . ?
C20' C25' 1.3746(46) . ?
C21' C22' 1.3774(49) . ?
C22' C23' 1.3726(55) . ?
C23' C24' 1.3474(54) . ?
C24' C25' 1.3694(49) . ?
C26' C27' 1.5060(40) . ?
C27' C32' 1.3813(42) . ?
C27' C28' 1.3866(43) . ?
C28' C29' 1.3773(43) . ?
C29' C30' 1.3726(48) . ?
C30' C31' 1.3808(48) . ?
C31' C32' 1.3923(42) . ?

loop_
_geom_torsion_atom_site_label_1
_geom_torsion_atom_site_label_2
_geom_torsion_atom_site_label_3
_geom_torsion_atom_site_label_4
_geom_torsion
_geom_torsion_site_symmetry_1
_geom_torsion_site_symmetry_2
_geom_torsion_site_symmetry_3
_geom_torsion_site_symmetry_4
_geom_torsion_publ_flag
C26 O2 C1 C2 58.5(3) . . . . ?
C26 O2 C1 C14 -61.6(3) . . . . ?
C26 O2 C1 C15 176.0(2) . . . . ?
O2 C1 C2 C3 162.0(15) . . . . ?
C14 C1 C2 C3 -76.0(17) . . . . ?
C15 C1 C2 C3 47.0(17) . . . . ?
C1 C2 C3 C4 20.1(44) . . . . ?
C2 C3 C4 C5 -2.6(33) . . . . ?
C3 C4 C5 C6 0.4(5) . . . . ?
C4 C5 C6 C7 -3.2(53) . . . . ?
C5 C6 C7 C8 11.4(85) . . . . ?
C19 O1 C8 C7 -61.1(3) . . . . ?
C19 O1 C8 C9 58.7(3) . . . . ?
C19 O1 C8 C18 177.2(2) . . . . ?
C6 C7 C8 O1 173.9(39) . . . . ?
C6 C7 C8 C9 52.7(41) . . . . ?
C6 C7 C8 C18 -69.1(41) . . . . ?
O1 C8 C9 C10 169.9(26) . . . . ?
C7 C8 C9 C10 -68.6(28) . . . . ?
C18 C8 C9 C10 54.7(28) . . . . ?
C8 C9 C10 C11 16.3(47) . . . . ?
C9 C10 C11 C12 -7.4(25) . . . . ?
C10 C11 C12 C13 -0.5(5) . . . . ?
C11 C12 C13 C14 13.6(38) . . . . ?
C12 C13 C14 C1 43.7(115) . . . . ?
O2 C1 C14 C13 130.2(91) . . . . ?
C2 C1 C14 C13 7.3(92) . . . . ?
C15 C1 C14 C13 -112.6(91) . . . . ?
O2 C1 C15 C16_a -167.9(2) . . . . ?
C2 C1 C15 C16_a -47.9(3) . . . . ?
C14 C1 C15 C16_a 71.4(3) . . . . ?
O2 C1 C15 C16#_b 147.1(12) . . . . ?
C2 C1 C15 C16#_b -92.9(12) . . . . ?
C14 C1 C15 C16#_b 26.4(13) . . . . ?
C1 C15 C16_a C17_a -88.6(3) . . . . ?
C16#_b C15 C16_a C17_a -1.3(27) . . . . ?
C15 C16_a C17_a C18 162.8(3) . . . . ?
O1 C8 C18 C17_a -166.8(2) . . . . ?
C7 C8 C18 C17_a 72.6(3) . . . . ?
C9 C8 C18 C17_a -48.1(3) . . . . ?
O1 C8 C18 C17#_b 150.3(12) . . . . ?
C7 C8 C18 C17#_b 29.7(12) . . . . ?
C9 C8 C18 C17#_b -90.9(12) . . . . ?
C16_a C17_a C18 C8 -83.7(4) . . . . ?
C16_a C17_a C18 C17#_b 4.4(25) . . . . ?
C16_a C15 C16#_b C17#_b -5.6(20) . . . . ?
C1 C15 C16#_b C17#_b 104.3(32) . . . . ?
C15 C16#_b C17#_b C18 -170.2(27) . . . . ?
C8 C18 C17#_b C16#_b 97.5(32) . . . . ?
C17_a C18 C17#_b C16#_b -11.3(21) . . . . ?
C8 O1 C19 C20 -173.2(2) . . . . ?
O1 C19 C20 C25 14.0(4) . . . . ?
O1 C19 C20 C21 -167.6(3) . . . . ?
C25 C20 C21 C22 -0.8(5) . . . . ?
C19 C20 C21 C22 -179.3(3) . . . . ?
C20 C21 C22 C23 0.0(5) . . . . ?
C21 C22 C23 C24 0.3(6) . . . . ?
C22 C23 C24 C25 0.2(6) . . . . ?
C21 C20 C25 C24 1.2(5) . . . . ?
C19 C20 C25 C24 179.7(3) . . . . ?
C23 C24 C25 C20 -0.9(5) . . . . ?
C1 O2 C26 C27 -175.8(2) . . . . ?
O2 C26 C27 C28 154.3(3) . . . . ?
O2 C26 C27 C32 -26.4(4) . . . . ?
C32 C27 C28 C29 0.0(4) . . . . ?
C26 C27 C28 C29 179.3(3) . . . . ?
C27 C28 C29 C30 0.0(5) . . . . ?
C28 C29 C30 C31 -0.5(5) . . . . ?
C29 C30 C31 C32 0.9(5) . . . . ?
C30 C31 C32 C27 -0.9(5) . . . . ?
C28 C27 C32 C31 0.4(4) . . . . ?
C26 C27 C32 C31 -178.8(3) . . . . ?
C26' O2' C1' C14' 61.2(3) . . . . ?
C26' O2' C1' C2' -59.6(3) . . . . ?
C26' O2' C1' C15' -177.4(2) . . . . ?
O2' C1' C2' C3' -164.5(18) . . . . ?
C14' C1' C2' C3' 73.3(19) . . . . ?
C15' C1' C2' C3' -49.0(19) . . . . ?
C1' C2' C3' C4' -13.4(47) . . . . ?
C2' C3' C4' C5' -2.2(33) . . . . ?
C3' C4' C5' C6' 0.7(5) . . . . ?
C4' C5' C6' C7' 0.2(47) . . . . ?
C5' C6' C7' C8' -7.8(89) . . . . ?
C19' O1' C8' C9' -62.8(3) . . . . ?
C19' O1' C8' C7' 55.7(3) . . . . ?
C19' O1' C8' C18' 178.2(3) . . . . ?
C6' C7' C8' O1' -174.9(50) . . . . ?
C6' C7' C8' C9' -54.4(51) . . . . ?
C6' C7' C8' C18' 67.1(51) . . . . ?
O1' C8' C9' C10' -165.7(22) . . . . ?
C7' C8' C9' C10' 73.7(23) . . . . ?
C18' C8' C9' C10' -49.6(23) . . . . ?
C8' C9' C10' C11' -24.5(48) . . . . ?
C9' C10' C11' C12' 10.7(32) . . . . ?
C10' C11' C12' C13' 0.0(5) . . . . ?
C11' C12' C13' C14' -9.2(36) . . . . ?
C12' C13' C14' C1' -51.8(90) . . . . ?
O2' C1' C14' C13' -125.1(69) . . . . ?
C2' C1' C14' C13' -2.0(70) . . . . ?
C15' C1' C14' C13' 118.1(69) . . . . ?
O2' C1' C15' C16'_a 166.7(3) . . . . ?
C14' C1' C15' C16'_a -73.0(4) . . . . ?
C2' C1' C15' C16'_a 46.8(4) . . . . ?
O2' C1' C15' C16"_b -152.8(8) . . . . ?
C14' C1' C15' C16"_b -32.5(9) . . . . ?
C2' C1' C15' C16"_b 87.3(9) . . . . ?
C1' C15' C16'_a C17'_a 90.0(4) . . . . ?
C16"_b C15' C16'_a C17'_a -0.8(15) . . . . ?
C15' C16'_a C17'_a C18' -164.2(3) . . . . ?
O1' C8' C18' C17"_b -144.4(7) . . . . ?
C9' C8' C18' C17"_b 96.4(8) . . . . ?
C7' C8' C18' C17"_b -23.5(8) . . . . ?
O1' C8' C18' C17'_a 166.7(3) . . . . ?
C9' C8' C18' C17'_a 47.5(4) . . . . ?
C7' C8' C18' C17'_a -72.3(4) . . . . ?
C16'_a C17'_a C18' C8' 83.9(4) . . . . ?
C16'_a C17'_a C18' C17"_b -3.6(12) . . . . ?
C16'_a C15' C16"_b C17"_b 7.6(10) . . . . ?
C1' C15' C16"_b C17"_b -97.7(17) . . . . ?
C15' C16"_b C17"_b C18' 169.8(14) . . . . ?
C8' C18' C17"_b C16"_b -103.6(14) . . . . ?
C17'_a C18' C17"_b C16"_b 7.0(11) . . . . ?
C8' O1' C19' C20' 167.4(3) . . . . ?
O1' C19' C20' C21' 125.3(3) . . . . ?
O1' C19' C20' C25' -57.0(4) . . . . ?
C25' C20' C21' C22' -1.6(6) . . . . ?
C19' C20' C21' C22' 176.2(4) . . . . ?
C20' C21' C22' C23' 1.1(6) . . . . ?
C21' C22' C23' C24' 0.2(7) . . . . ?
C22' C23' C24' C25' -1.0(7) . . . . ?
C23' C24' C25' C20' 0.5(7) . . . . ?
C21' C20' C25' C24' 0.8(6) . . . . ?
C19' C20' C25' C24' -176.9(4) . . . . ?
C1' O2' C26' C27' 172.0(2) . . . . ?
O2' C26' C27' C32' -26.1(4) . . . . ?
O2' C26' C27' C28' 156.9(3) . . . . ?
C32' C27' C28' C29' -0.1(5) . . . . ?
C26' C27' C28' C29' 176.9(3) . . . . ?
C27' C28' C29' C30' -0.4(5) . . . . ?
C28' C29' C30' C31' 0.8(5) . . . . ?
C29' C30' C31' C32' -0.7(5) . . . . ?
C28' C27' C32' C31' 0.2(5) . . . . ?
C26' C27' C32' C31' -176.7(3) . . . . ?
C30' C31' C32' C27' 0.2(5) . . . . ?
